data_2227254
loop_
_publ_author_name
'Goh, Bey Hing'
'Abdul Kadir, Habsah'
'Abdul Malek, Sri Nurestri'
'Ng, Seik Weng'

_publ_section_title
;
 (\a<i>R</i>,4<i>R</i>,4a<i>R</i>,6a<i>S</i>,7<i>R</i>,8<i>S</i>,10<i>R</i>,11<i>S</i>)-Methyl
 \a-acetoxy-4-(3-furanyl)-10-hydroxy-4a,7,9,9-tetramethyl-2,13-dioxo-1,4,4a,5,6,6a,7,8,9,10,11,12-dodecahydro-7,11-methano-2<i>H</i>-cycloocta[<i>f</i>][2]benzopyran-8-acetate
 (6-<i>O</i>-acetylswietenolide) from the seeds of <i>Swietenia
 macrophylla</i>
;
_journal_coeditor_code BT5372
_journal_issue 11
_journal_name_full 'Acta Crystallographica Section E'
_journal_page_first o2802
_journal_page_last o2803
_journal_paper_doi 10.1107/S1600536810039942
_journal_volume 66
_journal_year 2010
_chemical_formula_iupac 'C29 H36 O9'
_chemical_formula_moiety 'C29 H36 O9'
_chemical_formula_sum 'C29 H36 O9'
_chemical_formula_weight 528.58
_chemical_name_common
;
6-<i>O</i>-acetylswietenolide
;
_chemical_name_systematic
;
(\a<i>R</i>,4<i>R</i>,4a<i>R</i>,6a<i>S</i>,7<i>R</i>,8<i>S</i>,10<i>R</i>,
11<i>S</i>)-Methyl
\a-acetoxy-4-(3-furanyl)-10-hydroxy-4a,7,9,9-tetramethyl-2,13-dioxo-
1,4,4a,5,6,6a,7,8,9,10,11,12-dodecahydro-7,11-methano-2<i>H</i>-
cycloocta[<i>f</i>][2]benzopyran-8-acetate
;
_space_group_IT_number 4
_symmetry_cell_setting monoclinic
_symmetry_space_group_name_Hall 'P 2yb'
_symmetry_space_group_name_H-M 'P 1 21 1'
_atom_sites_solution_hydrogens geom
_atom_sites_solution_primary direct
_atom_sites_solution_secondary difmap
_audit_creation_method SHELXL-97
_cell_angle_alpha 90.00
_cell_angle_beta 112.9850(10)
_cell_angle_gamma 90.00
_cell_formula_units_Z 2
_cell_length_a 11.5648(9)
_cell_length_b 8.4355(6)
_cell_length_c 14.5082(11)
_cell_measurement_reflns_used 4876
_cell_measurement_temperature 100(2)
_cell_measurement_theta_max 28.1
_cell_measurement_theta_min 2.9
_cell_volume 1302.98(17)
_computing_cell_refinement 'SAINT (Bruker, 2009)'
_computing_data_collection 'APEX2 (Bruker, 2009)'
_computing_data_reduction 'SAINT (Bruker, 2009)'
_computing_molecular_graphics 'X-SEED (Barbour, 2001)'
_computing_publication_material 'publCIF (Westrip, 2010)'
_computing_structure_refinement 'SHELXL97 (Sheldrick, 2008)'
_computing_structure_solution 'SHELXS97 (Sheldrick, 2008)'
_diffrn_ambient_temperature 100(2)
_diffrn_measured_fraction_theta_full 0.998
_diffrn_measured_fraction_theta_max 0.998
_diffrn_measurement_device_type 'Bruker SMART APEX'
_diffrn_measurement_method '\w scans'
_diffrn_radiation_monochromator graphite
_diffrn_radiation_source 'fine-focus sealed tube'
_diffrn_radiation_type MoK\a
_diffrn_radiation_wavelength 0.71073
_diffrn_reflns_av_R_equivalents 0.0337
_diffrn_reflns_av_sigmaI/netI 0.0310
_diffrn_reflns_limit_h_max 15
_diffrn_reflns_limit_h_min -15
_diffrn_reflns_limit_k_max 10
_diffrn_reflns_limit_k_min -10
_diffrn_reflns_limit_l_max 18
_diffrn_reflns_limit_l_min -18
_diffrn_reflns_number 12419
_diffrn_reflns_theta_full 27.50
_diffrn_reflns_theta_max 27.50
_diffrn_reflns_theta_min 1.93
_diffrn_standards_decay_% 0
_diffrn_standards_interval_count 0
_diffrn_standards_interval_time 0
_diffrn_standards_number 0
_exptl_absorpt_coefficient_mu 0.100
_exptl_absorpt_correction_type none
_exptl_crystal_colour Colorless
_exptl_crystal_density_diffrn 1.347
_exptl_crystal_density_method 'not measured'
_exptl_crystal_description Prism
_exptl_crystal_F_000 564
_exptl_crystal_size_max 0.35
_exptl_crystal_size_mid 0.15
_exptl_crystal_size_min 0.05
_refine_diff_density_max 0.270
_refine_diff_density_min -0.197
_refine_ls_extinction_method none
_refine_ls_goodness_of_fit_ref 0.998
_refine_ls_hydrogen_treatment mixed
_refine_ls_matrix_type full
_refine_ls_number_parameters 353
_refine_ls_number_reflns 3178
_refine_ls_number_restraints 2
_refine_ls_restrained_S_all 0.998
_refine_ls_R_factor_all 0.0384
_refine_ls_R_factor_gt 0.0338
_refine_ls_shift/su_max 0.001
_refine_ls_shift/su_mean 0.001
_refine_ls_structure_factor_coef Fsqd
_refine_ls_weighting_details 'calc w=1/[\s^2^(Fo^2^)+(0.0733P)^2^+0.1429P] where P=(Fo^2^+2Fc^2^)/3'
_refine_ls_weighting_scheme calc
_refine_ls_wR_factor_gt 0.0918
_refine_ls_wR_factor_ref 0.1003
_reflns_number_gt 2952
_reflns_number_total 3178
_reflns_threshold_expression I>2\s(I)
_cod_data_source_file bt5372.cif
_cod_data_source_block I
_cod_original_sg_symbol_H-M 'P 21'
_cod_database_code 2227254
_cod_database_fobs_code 2227254

loop_
_symmetry_equiv_pos_as_xyz
'x, y, z'
'-x, y+1/2, -z'

loop_
_atom_site_type_symbol
_atom_site_label
_atom_site_fract_x
_atom_site_fract_y
_atom_site_fract_z
_atom_site_U_iso_or_equiv
_atom_site_adp_type
_atom_site_calc_flag
_atom_site_refinement_flags
_atom_site_occupancy
_atom_site_disorder_assembly
_atom_site_disorder_group
O O1 0.61851(17) 0.5009(2) 1.01707(12) 0.0283(4) Uani d . 1 . .
O O2 0.47929(19) 1.1423(2) 0.73073(15) 0.0344(4) Uani d . 1 . .
O O3 0.55291(15) 0.92107(19) 0.81247(12) 0.0198(3) Uani d . 1 . .
O O4 0.87219(16) 0.6373(2) 0.44745(12) 0.0257(4) Uani d . 1 . .
O O5 0.89022(14) 0.99908(19) 0.69927(12) 0.0200(3) Uani d D 1 . .
H H5 0.945(2) 1.059(3) 0.7393(18) 0.024(7) Uiso d D 1 . .
O O6 0.92901(15) 0.6390(2) 0.91487(12) 0.0264(4) Uani d . 1 . .
O O7 1.12489(15) 0.5429(2) 0.96568(11) 0.0224(4) Uani d . 1 . .
O O8 1.06597(15) 0.21550(19) 0.82808(12) 0.0218(3) Uani d . 1 . .
O O9 1.10687(14) 0.46053(18) 0.78928(12) 0.0169(3) Uani d . 1 . .
C C1 0.4977(2) 0.5532(3) 0.98089(18) 0.0268(5) Uani d . 1 . .
H H1 0.4365 0.5202 1.0054 0.032 Uiso calc R 1 . .
C C2 0.4760(2) 0.6575(3) 0.90604(17) 0.0237(5) Uani d . 1 . .
H H2 0.3990 0.7097 0.8688 0.028 Uiso calc R 1 . .
C C3 0.5928(2) 0.6741(3) 0.89368(16) 0.0184(4) Uani d . 1 . .
C C4 0.6748(2) 0.5781(3) 0.96307(17) 0.0252(5) Uani d . 1 . .
H H4 0.7605 0.5660 0.9730 0.030 Uiso calc R 1 . .
C C5 0.61902(19) 0.7714(3) 0.81867(16) 0.0162(4) Uani d . 1 . .
H H5A 0.7112 0.7937 0.8451 0.019 Uiso calc R 1 . .
C C6 0.5376(2) 1.0223(3) 0.73623(17) 0.0200(4) Uani d . 1 . .
C C7 0.5993(2) 0.9818(3) 0.66575(16) 0.0174(4) Uani d . 1 . .
H H7A 0.6814 1.0370 0.6892 0.021 Uiso calc R 1 . .
H H7B 0.5471 1.0261 0.5993 0.021 Uiso calc R 1 . .
C C8 0.62213(18) 0.8084(3) 0.65186(15) 0.0144(4) Uani d . 1 . .
C C9 0.57977(19) 0.6948(3) 0.71383(16) 0.0156(4) Uani d . 1 . .
C C10 0.4363(2) 0.6743(3) 0.66379(17) 0.0203(5) Uani d . 1 . .
H H10A 0.4133 0.6334 0.5957 0.030 Uiso calc R 1 . .
H H10B 0.3955 0.7770 0.6610 0.030 Uiso calc R 1 . .
H H10C 0.4088 0.5995 0.7028 0.030 Uiso calc R 1 . .
C C11 0.6478(2) 0.5347(2) 0.72606(16) 0.0159(4) Uani d . 1 . .
H H11A 0.7348 0.5460 0.7762 0.019 Uiso calc R 1 . .
H H11B 0.6046 0.4553 0.7517 0.019 Uiso calc R 1 . .
C C12 0.6513(2) 0.4750(3) 0.62825(16) 0.0178(4) Uani d . 1 . .
H H12A 0.5646 0.4503 0.5813 0.021 Uiso calc R 1 . .
H H12B 0.7002 0.3751 0.6415 0.021 Uiso calc R 1 . .
C C13 0.70907(19) 0.5924(3) 0.57788(16) 0.0159(4) Uani d . 1 . .
H H13 0.6677 0.5706 0.5044 0.019 Uiso calc R 1 . .
C C14 0.67811(19) 0.7634(3) 0.59133(15) 0.0148(4) Uani d . 1 . .
C C15 0.7178(2) 0.8800(3) 0.53024(16) 0.0183(4) Uani d . 1 . .
H H15A 0.7045 0.9891 0.5493 0.022 Uiso calc R 1 . .
H H15B 0.6638 0.8655 0.4585 0.022 Uiso calc R 1 . .
C C16 0.8571(2) 0.8611(3) 0.54462(17) 0.0186(4) Uani d . 1 . .
H H16 0.8712 0.9238 0.4914 0.022 Uiso calc R 1 . .
C C17 0.8692(2) 0.6869(3) 0.52527(16) 0.0189(4) Uani d . 1 . .
C C18 0.85658(19) 0.5781(3) 0.60545(16) 0.0153(4) Uani d . 1 . .
C C19 0.8895(2) 0.4080(3) 0.58576(17) 0.0189(4) Uani d . 1 . .
H H19A 0.8320 0.3742 0.5189 0.028 Uiso calc R 1 . .
H H19B 0.8813 0.3364 0.6361 0.028 Uiso calc R 1 . .
H H19C 0.9760 0.4050 0.5897 0.028 Uiso calc R 1 . .
C C20 0.93657(19) 0.6467(2) 0.71258(15) 0.0125(4) Uani d . 1 . .
H H20 0.8750 0.7049 0.7329 0.015 Uiso calc R 1 . .
C C21 1.03242(19) 0.7743(3) 0.71073(16) 0.0154(4) Uani d . 1 . .
C C22 0.9545(2) 0.9152(3) 0.64803(17) 0.0185(4) Uani d . 1 . .
H H22 1.0139 0.9906 0.6361 0.022 Uiso calc R 1 . .
C C23 1.1253(2) 0.7223(3) 0.66323(18) 0.0211(5) Uani d . 1 . .
H H23A 1.1843 0.6442 0.7067 0.032 Uiso calc R 1 . .
H H23B 1.1719 0.8149 0.6555 0.032 Uiso calc R 1 . .
H H23C 1.0785 0.6748 0.5975 0.032 Uiso calc R 1 . .
C C24 1.1129(2) 0.8349(3) 0.81604(17) 0.0198(5) Uani d . 1 . .
H H24A 1.1701 0.7508 0.8541 0.030 Uiso calc R 1 . .
H H24B 1.0582 0.8656 0.8503 0.030 Uiso calc R 1 . .
H H24C 1.1618 0.9270 0.8110 0.030 Uiso calc R 1 . .
C C25 0.99178(19) 0.5175(2) 0.79253(15) 0.0146(4) Uani d . 1 . .
H H25 0.9310 0.4271 0.7753 0.018 Uiso calc R 1 . .
C C26 1.0111(2) 0.5757(3) 0.89756(16) 0.0179(4) Uani d . 1 . .
C C27 1.1475(3) 0.5980(4) 1.06570(19) 0.0352(7) Uani d . 1 . .
H H27A 1.2382 0.6054 1.1047 0.053 Uiso calc R 1 . .
H H27B 1.1105 0.5233 1.0982 0.053 Uiso calc R 1 . .
H H27C 1.1092 0.7027 1.0620 0.053 Uiso calc R 1 . .
C C28 1.1339(2) 0.3050(3) 0.80775(16) 0.0166(4) Uani d . 1 . .
C C29 1.2531(2) 0.2641(3) 0.79648(18) 0.0216(5) Uani d . 1 . .
H H29A 1.2356 0.2438 0.7258 0.032 Uiso calc R 1 . .
H H29B 1.2898 0.1691 0.8359 0.032 Uiso calc R 1 . .
H H29C 1.3123 0.3526 0.8204 0.032 Uiso calc R 1 . .

loop_
_atom_site_aniso_label
_atom_site_aniso_U_11
_atom_site_aniso_U_22
_atom_site_aniso_U_33
_atom_site_aniso_U_12
_atom_site_aniso_U_13
_atom_site_aniso_U_23
O1 0.0289(9) 0.0383(10) 0.0209(8) -0.0019(8) 0.0133(7) 0.0061(7)
O2 0.0402(11) 0.0271(9) 0.0458(11) 0.0131(9) 0.0274(9) 0.0032(9)
O3 0.0224(8) 0.0193(7) 0.0225(8) -0.0008(6) 0.0140(7) -0.0051(6)
O4 0.0284(9) 0.0365(9) 0.0172(8) 0.0106(8) 0.0142(7) 0.0037(7)
O5 0.0157(7) 0.0171(7) 0.0276(9) 0.0008(6) 0.0090(7) 0.0000(6)
O6 0.0182(8) 0.0465(10) 0.0158(8) 0.0061(8) 0.0079(6) -0.0018(8)
O7 0.0201(8) 0.0307(9) 0.0139(7) 0.0063(7) 0.0038(6) 0.0016(7)
O8 0.0229(8) 0.0159(7) 0.0267(9) 0.0003(6) 0.0097(7) 0.0020(7)
O9 0.0141(7) 0.0146(7) 0.0230(8) 0.0029(6) 0.0084(6) 0.0025(6)
C1 0.0251(11) 0.0347(13) 0.0254(12) -0.0046(10) 0.0150(10) -0.0012(10)
C2 0.0208(11) 0.0304(12) 0.0249(12) -0.0033(10) 0.0142(9) -0.0012(10)
C3 0.0196(10) 0.0231(11) 0.0150(10) -0.0037(9) 0.0096(8) -0.0058(8)
C4 0.0219(11) 0.0363(13) 0.0198(11) -0.0019(10) 0.0105(9) 0.0025(10)
C5 0.0134(9) 0.0197(10) 0.0170(10) -0.0018(8) 0.0077(8) -0.0030(8)
C6 0.0172(10) 0.0220(10) 0.0223(11) 0.0000(9) 0.0095(9) -0.0044(9)
C7 0.0158(10) 0.0195(10) 0.0182(10) 0.0031(8) 0.0081(8) 0.0009(8)
C8 0.0081(9) 0.0189(10) 0.0132(10) 0.0018(7) 0.0010(7) -0.0003(8)
C9 0.0116(9) 0.0203(10) 0.0151(9) -0.0016(8) 0.0053(8) -0.0032(8)
C10 0.0137(10) 0.0282(12) 0.0199(10) -0.0035(9) 0.0076(8) -0.0071(9)
C11 0.0161(9) 0.0175(10) 0.0167(10) -0.0035(8) 0.0094(8) -0.0018(8)
C12 0.0165(10) 0.0189(10) 0.0200(10) -0.0024(8) 0.0091(8) -0.0044(8)
C13 0.0116(9) 0.0201(10) 0.0152(10) 0.0017(8) 0.0045(8) -0.0032(8)
C14 0.0105(9) 0.0203(10) 0.0124(9) 0.0026(8) 0.0031(7) 0.0008(8)
C15 0.0147(10) 0.0249(10) 0.0156(10) 0.0057(9) 0.0063(8) 0.0051(9)
C16 0.0183(11) 0.0241(11) 0.0182(10) 0.0055(8) 0.0123(9) 0.0081(9)
C17 0.0136(10) 0.0274(11) 0.0172(10) 0.0050(8) 0.0077(8) 0.0045(9)
C18 0.0131(9) 0.0193(10) 0.0146(9) 0.0019(8) 0.0066(8) 0.0007(8)
C19 0.0188(10) 0.0228(11) 0.0174(10) 0.0027(9) 0.0096(9) -0.0033(8)
C20 0.0108(8) 0.0141(9) 0.0127(9) 0.0029(7) 0.0045(7) 0.0010(7)
C21 0.0129(9) 0.0161(9) 0.0201(10) 0.0013(8) 0.0096(8) 0.0029(8)
C22 0.0154(10) 0.0159(10) 0.0260(11) 0.0030(8) 0.0102(9) 0.0068(8)
C23 0.0134(10) 0.0234(10) 0.0303(12) 0.0039(8) 0.0126(9) 0.0074(9)
C24 0.0148(10) 0.0168(10) 0.0259(12) -0.0007(8) 0.0058(9) 0.0002(8)
C25 0.0127(9) 0.0145(9) 0.0173(10) 0.0012(8) 0.0065(8) 0.0014(8)
C26 0.0169(10) 0.0218(10) 0.0157(10) -0.0007(9) 0.0071(8) 0.0028(8)
C27 0.0271(13) 0.0530(18) 0.0161(11) 0.0144(13) -0.0017(10) -0.0026(11)
C28 0.0178(10) 0.0147(10) 0.0139(10) 0.0019(8) 0.0026(8) -0.0014(8)
C29 0.0183(10) 0.0187(10) 0.0276(12) 0.0055(9) 0.0089(9) -0.0002(9)

loop_
_atom_type_symbol
_atom_type_description
_atom_type_scat_dispersion_real
_atom_type_scat_dispersion_imag
_atom_type_scat_source
C C 0.0033 0.0000 'International Tables Vol C Tables 4.2.6.8 and 6.1.1.4'
H H 0.0000 0.0000 'International Tables Vol C Tables 4.2.6.8 and 6.1.1.4'
O O 0.0106 0.0000 'International Tables Vol C Tables 4.2.6.8 and 6.1.1.4'

loop_
_geom_angle_atom_site_label_1
_geom_angle_atom_site_label_2
_geom_angle_atom_site_label_3
_geom_angle_site_symmetry_1
_geom_angle_site_symmetry_3
_geom_angle
_geom_angle_publ_flag
C1 O1 C4 . . 105.78(19) ?
C6 O3 C5 . . 119.61(16) ?
C22 O5 H5 . . 104(2) ?
C26 O7 C27 . . 114.67(18) ?
C28 O9 C25 . . 117.71(17) ?
C2 C1 O1 . . 111.4(2) ?
C2 C1 H1 . . 124.3 ?
O1 C1 H1 . . 124.3 ?
C1 C2 C3 . . 106.0(2) ?
C1 C2 H2 . . 127.0 ?
C3 C2 H2 . . 127.0 ?
C4 C3 C2 . . 105.6(2) ?
C4 C3 C5 . . 126.4(2) ?
C2 C3 C5 . . 128.0(2) ?
C3 C4 O1 . . 111.2(2) ?
C3 C4 H4 . . 124.4 ?
O1 C4 H4 . . 124.4 ?
O3 C5 C3 . . 105.74(16) ?
O3 C5 C9 . . 110.76(17) ?
C3 C5 C9 . . 115.06(18) ?
O3 C5 H5A . . 108.4 ?
C3 C5 H5A . . 108.4 ?
C9 C5 H5A . . 108.4 ?
O2 C6 O3 . . 118.5(2) ?
O2 C6 C7 . . 123.5(2) ?
O3 C6 C7 . . 117.99(19) ?
C6 C7 C8 . . 117.74(19) ?
C6 C7 H7A . . 107.9 ?
C8 C7 H7A . . 107.9 ?
C6 C7 H7B . . 107.9 ?
C8 C7 H7B . . 107.9 ?
H7A C7 H7B . . 107.2 ?
C14 C8 C7 . . 121.15(19) ?
C14 C8 C9 . . 124.17(19) ?
C7 C8 C9 . . 114.66(17) ?
C8 C9 C11 . . 110.70(16) ?
C8 C9 C10 . . 109.21(18) ?
C11 C9 C10 . . 111.35(18) ?
C8 C9 C5 . . 106.23(16) ?
C11 C9 C5 . . 108.21(17) ?
C10 C9 C5 . . 111.03(17) ?
C9 C10 H10A . . 109.5 ?
C9 C10 H10B . . 109.5 ?
H10A C10 H10B . . 109.5 ?
C9 C10 H10C . . 109.5 ?
H10A C10 H10C . . 109.5 ?
H10B C10 H10C . . 109.5 ?
C12 C11 C9 . . 112.46(17) ?
C12 C11 H11A . . 109.1 ?
C9 C11 H11A . . 109.1 ?
C12 C11 H11B . . 109.1 ?
C9 C11 H11B . . 109.1 ?
H11A C11 H11B . . 107.8 ?
C11 C12 C13 . . 114.02(17) ?
C11 C12 H12A . . 108.7 ?
C13 C12 H12A . . 108.7 ?
C11 C12 H12B . . 108.7 ?
C13 C12 H12B . . 108.7 ?
H12A C12 H12B . . 107.6 ?
C14 C13 C12 . . 112.65(17) ?
C14 C13 C18 . . 108.77(17) ?
C12 C13 C18 . . 117.01(18) ?
C14 C13 H13 . . 105.9 ?
C12 C13 H13 . . 105.9 ?
C18 C13 H13 . . 105.9 ?
C8 C14 C15 . . 122.6(2) ?
C8 C14 C13 . . 123.70(19) ?
C15 C14 C13 . . 113.74(17) ?
C14 C15 C16 . . 113.10(17) ?
C14 C15 H15A . . 109.0 ?
C16 C15 H15A . . 109.0 ?
C14 C15 H15B . . 109.0 ?
C16 C15 H15B . . 109.0 ?
H15A C15 H15B . . 107.8 ?
C17 C16 C15 . . 103.94(19) ?
C17 C16 C22 . . 112.35(18) ?
C15 C16 C22 . . 115.07(18) ?
C17 C16 H16 . . 108.4 ?
C15 C16 H16 . . 108.4 ?
C22 C16 H16 . . 108.4 ?
O4 C17 C16 . . 123.0(2) ?
O4 C17 C18 . . 122.9(2) ?
C16 C17 C18 . . 113.45(18) ?
C17 C18 C19 . . 108.29(17) ?
C17 C18 C20 . . 109.63(18) ?
C19 C18 C20 . . 115.63(17) ?
C17 C18 C13 . . 100.00(16) ?
C19 C18 C13 . . 109.91(18) ?
C20 C18 C13 . . 112.19(16) ?
C18 C19 H19A . . 109.5 ?
C18 C19 H19B . . 109.5 ?
H19A C19 H19B . . 109.5 ?
C18 C19 H19C . . 109.5 ?
H19A C19 H19C . . 109.5 ?
H19B C19 H19C . . 109.5 ?
C25 C20 C21 . . 114.55(16) ?
C25 C20 C18 . . 113.28(17) ?
C21 C20 C18 . . 112.67(16) ?
C25 C20 H20 . . 105.1 ?
C21 C20 H20 . . 105.1 ?
C18 C20 H20 . . 105.1 ?
C24 C21 C23 . . 106.33(18) ?
C24 C21 C20 . . 111.93(17) ?
C23 C21 C20 . . 115.78(18) ?
C24 C21 C22 . . 108.43(18) ?
C23 C21 C22 . . 107.51(17) ?
C20 C21 C22 . . 106.60(16) ?
O5 C22 C16 . . 108.69(17) ?
O5 C22 C21 . . 112.06(17) ?
C16 C22 C21 . . 112.18(18) ?
O5 C22 H22 . . 107.9 ?
C16 C22 H22 . . 107.9 ?
C21 C22 H22 . . 107.9 ?
C21 C23 H23A . . 109.5 ?
C21 C23 H23B . . 109.5 ?
H23A C23 H23B . . 109.5 ?
C21 C23 H23C . . 109.5 ?
H23A C23 H23C . . 109.5 ?
H23B C23 H23C . . 109.5 ?
C21 C24 H24A . . 109.5 ?
C21 C24 H24B . . 109.5 ?
H24A C24 H24B . . 109.5 ?
C21 C24 H24C . . 109.5 ?
H24A C24 H24C . . 109.5 ?
H24B C24 H24C . . 109.5 ?
O9 C25 C26 . . 111.32(17) ?
O9 C25 C20 . . 109.29(16) ?
C26 C25 C20 . . 112.31(17) ?
O9 C25 H25 . . 107.9 ?
C26 C25 H25 . . 107.9 ?
C20 C25 H25 . . 107.9 ?
O6 C26 O7 . . 124.9(2) ?
O6 C26 C25 . . 122.11(19) ?
O7 C26 C25 . . 112.95(18) ?
O7 C27 H27A . . 109.5 ?
O7 C27 H27B . . 109.5 ?
H27A C27 H27B . . 109.5 ?
O7 C27 H27C . . 109.5 ?
H27A C27 H27C . . 109.5 ?
H27B C27 H27C . . 109.5 ?
O8 C28 O9 . . 122.2(2) ?
O8 C28 C29 . . 126.9(2) ?
O9 C28 C29 . . 110.79(19) ?
C28 C29 H29A . . 109.5 ?
C28 C29 H29B . . 109.5 ?
H29A C29 H29B . . 109.5 ?
C28 C29 H29C . . 109.5 ?
H29A C29 H29C . . 109.5 ?
H29B C29 H29C . . 109.5 ?

loop_
_geom_bond_atom_site_label_1
_geom_bond_atom_site_label_2
_geom_bond_site_symmetry_2
_geom_bond_distance
_geom_bond_publ_flag
O1 C1 . 1.360(3) ?
O1 C4 . 1.364(3) ?
O2 C6 . 1.202(3) ?
O3 C6 . 1.353(3) ?
O3 C5 . 1.461(3) ?
O4 C17 . 1.217(3) ?
O5 C22 . 1.427(3) ?
O5 H5 . 0.840(10) ?
O6 C26 . 1.198(3) ?
O7 C26 . 1.330(3) ?
O7 C27 . 1.447(3) ?
O8 C28 . 1.206(3) ?
O9 C28 . 1.351(3) ?
O9 C25 . 1.433(2) ?
C1 C2 . 1.343(4) ?
C1 H1 . 0.9500 ?
C2 C3 . 1.438(3) ?
C2 H2 . 0.9500 ?
C3 C4 . 1.350(3) ?
C3 C5 . 1.486(3) ?
C4 H4 . 0.9500 ?
C5 C9 . 1.548(3) ?
C5 H5A . 1.0000 ?
C6 C7 . 1.497(3) ?
C7 C8 . 1.513(3) ?
C7 H7A . 0.9900 ?
C7 H7B . 0.9900 ?
C8 C14 . 1.333(3) ?
C8 C9 . 1.520(3) ?
C9 C11 . 1.538(3) ?
C9 C10 . 1.539(3) ?
C10 H10A . 0.9800 ?
C10 H10B . 0.9800 ?
C10 H10C . 0.9800 ?
C11 C12 . 1.521(3) ?
C11 H11A . 0.9900 ?
C11 H11B . 0.9900 ?
C12 C13 . 1.530(3) ?
C12 H12A . 0.9900 ?
C12 H12B . 0.9900 ?
C13 C14 . 1.518(3) ?
C13 C18 . 1.597(3) ?
C13 H13 . 1.0000 ?
C14 C15 . 1.510(3) ?
C15 C16 . 1.550(3) ?
C15 H15A . 0.9900 ?
C15 H15B . 0.9900 ?
C16 C17 . 1.513(3) ?
C16 C22 . 1.552(3) ?
C16 H16 . 1.0000 ?
C17 C18 . 1.533(3) ?
C18 C19 . 1.540(3) ?
C18 C20 . 1.576(3) ?
C19 H19A . 0.9800 ?
C19 H19B . 0.9800 ?
C19 H19C . 0.9800 ?
C20 C25 . 1.537(3) ?
C20 C21 . 1.553(3) ?
C20 H20 . 1.0000 ?
C21 C24 . 1.533(3) ?
C21 C23 . 1.549(3) ?
C21 C22 . 1.553(3) ?
C22 H22 . 1.0000 ?
C23 H23A . 0.9800 ?
C23 H23B . 0.9800 ?
C23 H23C . 0.9800 ?
C24 H24A . 0.9800 ?
C24 H24B . 0.9800 ?
C24 H24C . 0.9800 ?
C25 C26 . 1.532(3) ?
C25 H25 . 1.0000 ?
C27 H27A . 0.9800 ?
C27 H27B . 0.9800 ?
C27 H27C . 0.9800 ?
C28 C29 . 1.490(3) ?
C29 H29A . 0.9800 ?
C29 H29B . 0.9800 ?
C29 H29C . 0.9800 ?

loop_
_geom_hbond_atom_site_label_D
_geom_hbond_atom_site_label_H
_geom_hbond_atom_site_label_A
_geom_hbond_site_symmetry_A
_geom_hbond_distance_DH
_geom_hbond_distance_HA
_geom_hbond_distance_DA
_geom_hbond_angle_DHA
_geom_hbond_publ_flag
O5 H5 O8 1_565 0.840(10) 1.990(10) 2.827(2) 175(3) yes

loop_
_geom_torsion_atom_site_label_1
_geom_torsion_atom_site_label_2
_geom_torsion_atom_site_label_3
_geom_torsion_atom_site_label_4
_geom_torsion_site_symmetry_1
_geom_torsion_site_symmetry_2
_geom_torsion_site_symmetry_3
_geom_torsion_site_symmetry_4
_geom_torsion
_geom_torsion_publ_flag
C4 O1 C1 C2 . . . . 0.9(3) ?
O1 C1 C2 C3 . . . . -0.4(3) ?
C1 C2 C3 C4 . . . . -0.3(3) ?
C1 C2 C3 C5 . . . . 177.9(2) ?
C2 C3 C4 O1 . . . . 0.9(3) ?
C5 C3 C4 O1 . . . . -177.3(2) ?
C1 O1 C4 C3 . . . . -1.1(3) ?
C6 O3 C5 C3 . . . . -166.70(18) ?
C6 O3 C5 C9 . . . . -41.4(2) ?
C4 C3 C5 O3 . . . . -140.9(2) ?
C2 C3 C5 O3 . . . . 41.3(3) ?
C4 C3 C5 C9 . . . . 96.5(3) ?
C2 C3 C5 C9 . . . . -81.3(3) ?
C5 O3 C6 O2 . . . . 177.6(2) ?
C5 O3 C6 C7 . . . . -5.1(3) ?
O2 C6 C7 C8 . . . . -155.4(2) ?
O3 C6 C7 C8 . . . . 27.5(3) ?
C6 C7 C8 C14 . . . . -179.1(2) ?
C6 C7 C8 C9 . . . . -0.7(3) ?
C14 C8 C9 C11 . . . . 19.3(3) ?
C7 C8 C9 C11 . . . . -159.00(18) ?
C14 C8 C9 C10 . . . . -103.6(2) ?
C7 C8 C9 C10 . . . . 78.1(2) ?
C14 C8 C9 C5 . . . . 136.6(2) ?
C7 C8 C9 C5 . . . . -41.7(2) ?
O3 C5 C9 C8 . . . . 63.6(2) ?
C3 C5 C9 C8 . . . . -176.52(18) ?
O3 C5 C9 C11 . . . . -177.45(16) ?
C3 C5 C9 C11 . . . . -57.6(2) ?
O3 C5 C9 C10 . . . . -55.0(2) ?
C3 C5 C9 C10 . . . . 64.9(2) ?
C8 C9 C11 C12 . . . . -45.1(2) ?
C10 C9 C11 C12 . . . . 76.6(2) ?
C5 C9 C11 C12 . . . . -161.11(17) ?
C9 C11 C12 C13 . . . . 55.3(2) ?
C11 C12 C13 C14 . . . . -35.6(3) ?
C11 C12 C13 C18 . . . . 91.5(2) ?
C7 C8 C14 C15 . . . . -2.3(3) ?
C9 C8 C14 C15 . . . . 179.45(19) ?
C7 C8 C14 C13 . . . . 177.06(19) ?
C9 C8 C14 C13 . . . . -1.2(3) ?
C12 C13 C14 C8 . . . . 8.9(3) ?
C18 C13 C14 C8 . . . . -122.5(2) ?
C12 C13 C14 C15 . . . . -171.68(18) ?
C18 C13 C14 C15 . . . . 56.9(2) ?
C8 C14 C15 C16 . . . . 127.9(2) ?
C13 C14 C15 C16 . . . . -51.6(3) ?
C14 C15 C16 C17 . . . . 52.2(2) ?
C14 C15 C16 C22 . . . . -71.1(2) ?
C15 C16 C17 O4 . . . . 103.1(2) ?
C22 C16 C17 O4 . . . . -131.9(2) ?
C15 C16 C17 C18 . . . . -68.0(2) ?
C22 C16 C17 C18 . . . . 57.1(2) ?
O4 C17 C18 C19 . . . . 17.1(3) ?
C16 C17 C18 C19 . . . . -171.89(18) ?
O4 C17 C18 C20 . . . . 144.1(2) ?
C16 C17 C18 C20 . . . . -44.9(2) ?
O4 C17 C18 C13 . . . . -97.9(2) ?
C16 C17 C18 C13 . . . . 73.1(2) ?
C14 C13 C18 C17 . . . . -62.5(2) ?
C12 C13 C18 C17 . . . . 168.46(18) ?
C14 C13 C18 C19 . . . . -176.26(17) ?
C12 C13 C18 C19 . . . . 54.7(2) ?
C14 C13 C18 C20 . . . . 53.6(2) ?
C12 C13 C18 C20 . . . . -75.4(2) ?
C17 C18 C20 C25 . . . . -147.54(17) ?
C19 C18 C20 C25 . . . . -24.8(2) ?
C13 C18 C20 C25 . . . . 102.3(2) ?
C17 C18 C20 C21 . . . . -15.5(2) ?
C19 C18 C20 C21 . . . . 107.2(2) ?
C13 C18 C20 C21 . . . . -125.63(18) ?
C25 C20 C21 C24 . . . . -46.3(2) ?
C18 C20 C21 C24 . . . . -177.77(17) ?
C25 C20 C21 C23 . . . . 75.7(2) ?
C18 C20 C21 C23 . . . . -55.7(2) ?
C25 C20 C21 C22 . . . . -164.74(17) ?
C18 C20 C21 C22 . . . . 63.8(2) ?
C17 C16 C22 O5 . . . . -129.80(18) ?
C15 C16 C22 O5 . . . . -11.1(2) ?
C17 C16 C22 C21 . . . . -5.3(2) ?
C15 C16 C22 C21 . . . . 113.3(2) ?
C24 C21 C22 O5 . . . . -49.9(2) ?
C23 C21 C22 O5 . . . . -164.50(18) ?
C20 C21 C22 O5 . . . . 70.7(2) ?
C24 C21 C22 C16 . . . . -172.51(17) ?
C23 C21 C22 C16 . . . . 72.9(2) ?
C20 C21 C22 C16 . . . . -51.8(2) ?
C28 O9 C25 C26 . . . . 90.9(2) ?
C28 O9 C25 C20 . . . . -144.50(18) ?
C21 C20 C25 O9 . . . . -47.2(2) ?
C18 C20 C25 O9 . . . . 84.0(2) ?
C21 C20 C25 C26 . . . . 76.9(2) ?
C18 C20 C25 C26 . . . . -151.96(17) ?
C27 O7 C26 O6 . . . . -3.3(4) ?
C27 O7 C26 C25 . . . . 179.2(2) ?
O9 C25 C26 O6 . . . . 174.3(2) ?
C20 C25 C26 O6 . . . . 51.4(3) ?
O9 C25 C26 O7 . . . . -8.1(3) ?
C20 C25 C26 O7 . . . . -131.01(19) ?
C25 O9 C28 O8 . . . . -1.2(3) ?
C25 O9 C28 C29 . . . . 177.21(17) ?

loop_
_cod_related_entry_id
_cod_related_entry_database
_cod_related_entry_code
1 ChemSpider 10404659
